data_4319116
loop_
_publ_author_name
'Jamie L. Schneider'
'Victor G. Young'
'William B. Tolman'

_publ_section_title
;
 Copper(I) Chemistry of Bis(pyrazolyl)diphenylborate Ligands: Formation of
 a Heterocycle by Cu-Mediated Acetonitrile Addition
;
_journal_name_full 'Inorganic Chemistry'
_journal_page_first 165
_journal_page_last 168
_journal_paper_doi 10.1021/ic000637j
_journal_volume 40
_journal_year 2001
_chemical_compound_source 'J. Schneider / Prof. W. Tolman'
_chemical_formula_sum 'C40 H34 B Cl2 Cu N6'
_chemical_formula_weight 743.98
_chemical_name_common 97267
_chemical_name_systematic
;
 ?
;
_space_group_IT_number 14
_symmetry_cell_setting monoclinic
_symmetry_space_group_name_Hall '-P 2ybc'
_symmetry_space_group_name_H-M 'P 1 21/c 1'
_atom_sites_solution_hydrogens geom
_atom_sites_solution_primary direct
_atom_sites_solution_secondary difmap
_audit_creation_method SHELXL
_cell_angle_alpha 90.00
_cell_angle_beta 99.692(1)
_cell_angle_gamma 90.00
_cell_formula_units_Z 4
_cell_length_a 9.8701(2)
_cell_length_b 14.0583(2)
_cell_length_c 26.1718(3)
_cell_measurement_temperature 151(2)
_cell_volume 3579.68(10)
_computing_structure_refinement 'SHELXL-93 (Sheldrick, 1993)'
_computing_structure_solution 'SHELXS-86 (Sheldrick, 1990)'
_diffrn_ambient_temperature 151(2)
_diffrn_radiation_monochromator graphite
_diffrn_radiation_source 'fine-focus sealed tube'
_diffrn_radiation_type MoK\a
_diffrn_radiation_wavelength 0.71073
_diffrn_reflns_av_R_equivalents 0.0253
_diffrn_reflns_av_sigmaI/netI 0.0309
_diffrn_reflns_limit_h_max 11
_diffrn_reflns_limit_h_min -11
_diffrn_reflns_limit_k_max 16
_diffrn_reflns_limit_k_min 0
_diffrn_reflns_limit_l_max 31
_diffrn_reflns_limit_l_min 0
_diffrn_reflns_number 19842
_diffrn_reflns_theta_max 25.03
_diffrn_reflns_theta_min 1.58
_exptl_absorpt_coefficient_mu 0.798
_exptl_absorpt_correction_T_max 1.000
_exptl_absorpt_correction_T_min 0.787
_exptl_absorpt_correction_type 'SADABS (Sheldrick, 1996)'
_exptl_crystal_colour Colorless
_exptl_crystal_density_diffrn 1.380
_exptl_crystal_description Plate
_exptl_crystal_F_000 1536
_exptl_crystal_size_max 0.38
_exptl_crystal_size_mid 0.37
_exptl_crystal_size_min 0.07
_refine_diff_density_max 0.340
_refine_diff_density_min -0.427
_refine_diff_density_rms 0.049
_refine_ls_extinction_method none
_refine_ls_goodness_of_fit_all 1.024
_refine_ls_goodness_of_fit_obs 1.056
_refine_ls_matrix_type full
_refine_ls_number_parameters 534
_refine_ls_number_reflns 6267
_refine_ls_number_restraints 86
_refine_ls_restrained_S_all 1.019
_refine_ls_restrained_S_obs 1.050
_refine_ls_R_factor_all 0.0459
_refine_ls_R_factor_obs 0.0361
_refine_ls_shift/esd_max 0.001
_refine_ls_shift/esd_mean 0.000
_refine_ls_structure_factor_coef Fsqd
_refine_ls_weighting_details 'w=1/[\s^2^(Fo^2^)+(0.0262P)^2^+3.2742P] where P=(Fo^2^+2Fc^2^)/3'
_refine_ls_weighting_scheme calc
_refine_ls_wR_factor_all 0.0828
_refine_ls_wR_factor_obs 0.0784
_reflns_number_observed 5354
_reflns_number_total 6267
_reflns_observed_criterion >2sigma(I)
_cod_data_source_file ic000637j_1.cif
_cod_data_source_block 97266
_cod_depositor_comments
;
The following automatic conversions were performed:

'_symmetry_cell_setting' value 'Monoclinic' changed to 'monoclinic'
according to the built-in table from CIF Core dictionary named
'cif_core.dic' version 2.4.1 from 2010-06-29.

Automatic conversion script
Id: cif_fix_values 1646 2011-03-28 12:23:43Z adriana 

The following automatic conversions were performed:

'_refine_ls_weighting_scheme' value 'calc
w=1/[\s^2^(Fo^2^)+(0.0262P)^2^+3.2742P] where P=(Fo^2^+2Fc^2^)/3' was
changed to 'calc'. New tag '_refine_ls_weighting_details' was
created. The value of the new tag was set to
'w=1/[\s^2^(Fo^2^)+(0.0262P)^2^+3.2742P] where P=(Fo^2^+2Fc^2^)/3'.

Automatic conversion script
Id: cif_fix_values 3143 2015-03-26 13:38:13Z robertas 
;
_cod_original_cell_volume 3579.7(1)
_cod_database_code 4319116

loop_
_symmetry_equiv_pos_as_xyz
'x, y, z'
'-x, y+1/2, -z+1/2'
'-x, -y, -z'
'x, -y-1/2, z-1/2'

loop_
_atom_site_aniso_label
_atom_site_aniso_U_11
_atom_site_aniso_U_22
_atom_site_aniso_U_33
_atom_site_aniso_U_23
_atom_site_aniso_U_13
_atom_site_aniso_U_12
Cu1 0.02721(15) 0.02435(14) 0.0299(2) 0.00630(11) 0.00178(11) 0.00111(11)
N1 0.0331(10) 0.0256(9) 0.0237(9) 0.0023(7) 0.0060(8) 0.0041(8)
N2 0.0274(10) 0.0260(10) 0.0297(10) 0.0031(8) 0.0053(8) 0.0031(7)
C1 0.0334(12) 0.0327(13) 0.0300(12) -0.0007(10) 0.0088(10) 0.0037(10)
C2 0.0373(13) 0.0346(13) 0.0222(11) 0.0055(9) 0.0050(9) 0.0046(10)
C3 0.0278(11) 0.0277(11) 0.0257(11) 0.0082(9) 0.0035(9) 0.0025(9)
C4 0.0307(12) 0.0293(12) 0.0304(12) 0.0025(9) -0.0023(9) 0.0044(9)
C5 0.048(2) 0.0375(14) 0.0412(14) 0.0100(11) 0.0080(12) 0.0074(11)
C6 0.056(2) 0.0313(13) 0.058(2) 0.0109(12) 0.0026(14) 0.0057(12)
C7 0.045(2) 0.0332(14) 0.059(2) -0.0051(12) -0.0062(13) 0.0129(11)
C8 0.0381(14) 0.0420(15) 0.0444(15) -0.0070(12) 0.0030(11) 0.0083(11)
C9 0.0347(13) 0.0327(12) 0.0315(12) 0.0014(10) 0.0015(10) 0.0026(10)
N3 0.0250(9) 0.0231(9) 0.0257(9) 0.0021(7) 0.0060(7) -0.0011(7)
N4 0.0221(9) 0.0206(9) 0.0261(9) 0.0030(7) 0.0043(7) 0.0011(7)
C10 0.0255(11) 0.0213(10) 0.0271(11) 0.0006(9) 0.0008(9) 0.0006(8)
C11 0.0200(10) 0.0231(11) 0.0385(13) -0.0021(9) 0.0033(9) -0.0016(8)
C12 0.0231(11) 0.0193(10) 0.0318(11) -0.0033(9) 0.0069(9) -0.0031(8)
C13 0.0305(12) 0.0352(12) 0.0325(12) -0.0097(10) 0.0099(10) -0.0155(10)
C14 0.0279(13) 0.086(2) 0.046(2) -0.0208(15) 0.0118(11) -0.0151(14)
C15 0.040(2) 0.164(4) 0.053(2) -0.041(2) 0.028(2) -0.040(2)
C16 0.075(2) 0.155(4) 0.033(2) -0.021(2) 0.023(2) -0.077(3)
C17 0.080(2) 0.073(2) 0.036(2) 0.0025(14) 0.0111(15) -0.045(2)
C18 0.052(2) 0.0406(14) 0.0333(13) -0.0001(11) 0.0102(12) -0.0171(12)
N5 0.0242(9) 0.0230(9) 0.0271(10) 0.0035(7) 0.0020(7) -0.0012(7)
N6 0.0239(9) 0.0212(9) 0.0296(10) 0.0031(7) 0.0072(7) 0.0013(7)
C19 0.0323(12) 0.0238(11) 0.0355(13) 0.0061(9) 0.0104(10) -0.0026(9)
C20 0.0452(14) 0.0274(12) 0.0402(14) 0.0014(10) 0.0079(11) -0.0142(11)
C21 0.0289(12) 0.0257(11) 0.0361(13) 0.0009(10) 0.0033(10) -0.0066(9)
C22 0.013(4) 0.026(5) 0.038(3) 0.007(2) -0.001(2) -0.001(3)
C23 0.040(3) 0.037(3) 0.045(3) 0.001(2) 0.000(2) 0.004(2)
C24 0.051(4) 0.054(4) 0.043(3) 0.011(3) -0.003(3) 0.005(3)
C25 0.034(4) 0.065(5) 0.032(3) -0.007(3) 0.003(3) -0.015(3)
C26 0.041(3) 0.041(3) 0.044(3) -0.010(2) 0.012(2) -0.008(2)
C27 0.037(2) 0.025(2) 0.037(2) 0.001(2) 0.007(2) -0.002(2)
C22' 0.018(6) 0.018(4) 0.030(4) 0.001(3) -0.004(3) 0.007(4)
C23' 0.030(3) 0.030(3) 0.033(3) -0.006(2) 0.005(2) -0.002(2)
C24' 0.047(4) 0.042(4) 0.032(3) 0.003(3) 0.013(3) 0.003(3)
C25' 0.042(5) 0.031(4) 0.033(4) -0.003(3) -0.002(4) 0.005(4)
C26' 0.031(3) 0.031(3) 0.041(3) -0.005(2) -0.004(2) -0.005(2)
C27' 0.029(3) 0.028(3) 0.038(3) -0.004(2) 0.003(2) -0.007(2)
B1 0.0212(12) 0.0213(11) 0.0288(13) 0.0007(10) 0.0062(10) -0.0009(9)
C28 0.0243(11) 0.0235(10) 0.0196(10) 0.0014(8) 0.0048(8) 0.0004(8)
C29 0.0246(11) 0.0230(11) 0.0316(12) 0.0010(9) 0.0072(9) -0.0024(9)
C30 0.0231(11) 0.0327(12) 0.0350(12) 0.0019(10) 0.0057(9) 0.0029(9)
C31 0.0354(13) 0.0245(11) 0.0300(12) 0.0017(9) 0.0082(10) 0.0099(9)
C32 0.0387(13) 0.0202(11) 0.0306(12) 0.0007(9) 0.0048(10) -0.0024(9)
C33 0.0236(11) 0.0280(11) 0.0291(12) 0.0015(9) 0.0035(9) -0.0023(9)
C34 0.0208(10) 0.0266(11) 0.0292(11) 0.0041(9) 0.0043(9) -0.0028(8)
C35 0.0301(12) 0.0343(13) 0.0387(13) 0.0093(10) 0.0103(10) 0.0044(10)
C36 0.0332(13) 0.0464(15) 0.0459(15) 0.0219(12) 0.0094(11) 0.0042(11)
C37 0.0367(14) 0.060(2) 0.0294(13) 0.0129(12) 0.0041(11) -0.0077(12)
C38 0.0446(14) 0.048(2) 0.0291(13) -0.0038(11) 0.0050(11) -0.0068(12)
C39 0.0333(12) 0.0282(12) 0.0313(12) 0.0002(10) 0.0027(9) -0.0047(10)
Cl1 0.0475(13) 0.0689(11) 0.107(2) -0.0312(10) 0.0175(11) 0.0037(9)
C40 0.075(5) 0.094(5) 0.071(4) -0.036(4) 0.044(4) -0.037(4)
Cl2 0.083(2) 0.0631(12) 0.0800(14) 0.0090(9) 0.0187(11) 0.0063(10)
Cl3 0.068(2) 0.0735(13) 0.0536(11) -0.0081(9) 0.0232(10) -0.0247(11)
C41 0.099(7) 0.063(6) 0.064(5) 0.001(4) 0.036(5) -0.013(5)
Cl4 0.117(3) 0.096(2) 0.167(3) 0.048(2) 0.052(2) 0.023(2)

loop_
_atom_site_label
_atom_site_type_symbol
_atom_site_fract_x
_atom_site_fract_y
_atom_site_fract_z
_atom_site_U_iso_or_equiv
_atom_site_thermal_displace_type
_atom_site_occupancy
_atom_site_calc_flag
_atom_site_refinement_flags
_atom_site_disorder_group
Cu1 Cu 0.39739(3) -0.03377(2) 0.671180(10) 0.02749(9) Uani 1 d . .
N1 N 0.2290(2) 0.12680(12) 0.63269(7) 0.0273(4) Uani 1 d . .
H1A H 0.2237(2) 0.14236(12) 0.66486(7) 0.033 Uiso 1 calc R .
N2 N 0.2971(2) 0.04889(12) 0.61942(7) 0.0277(4) Uani 1 d . .
C1 C 0.2796(2) 0.0517(2) 0.56776(9) 0.0316(5) Uani 1 d . .
H1B H 0.3157(2) 0.0059(2) 0.54695(9) 0.038 Uiso 1 calc R .
C2 C 0.2013(2) 0.1305(2) 0.54818(8) 0.0314(5) Uani 1 d . .
H2A H 0.1750(2) 0.1478(2) 0.51281(8) 0.038 Uiso 1 calc R .
C3 C 0.1703(2) 0.17782(15) 0.59080(8) 0.0272(5) Uani 1 d . .
C4 C 0.0949(2) 0.2671(2) 0.59602(9) 0.0310(5) Uani 1 d D .
C5 C 0.1219(3) 0.3468(2) 0.56759(10) 0.0422(6) Uani 1 d D .
H5A H 0.1871(3) 0.3430(2) 0.54480(10) 0.051 Uiso 1 calc R .
C6 C 0.0533(3) 0.4317(2) 0.57263(11) 0.0493(7) Uani 1 d D .
H6A H 0.0719(3) 0.4860(2) 0.55329(11) 0.059 Uiso 1 calc R .
C7 C -0.0417(3) 0.4376(2) 0.60553(11) 0.0472(7) Uani 1 d D .
H7A H -0.0874(3) 0.4961(2) 0.60916(11) 0.057 Uiso 1 calc R .
C8 C -0.0703(3) 0.3588(2) 0.63320(10) 0.0420(6) Uani 1 d D .
H8A H -0.1372(3) 0.3628(2) 0.65532(10) 0.050 Uiso 1 calc R .
C9 C -0.0020(2) 0.2735(2) 0.62894(9) 0.0334(5) Uani 1 d D .
H9A H -0.0213(2) 0.2196(2) 0.64841(9) 0.040 Uiso 1 calc R .
N3 N 0.5802(2) -0.03372(12) 0.71829(6) 0.0244(4) Uani 1 d . .
N4 N 0.5732(2) -0.05888(11) 0.76838(6) 0.0229(4) Uani 1 d . .
C10 C 0.7016(2) -0.06848(14) 0.79526(8) 0.0250(4) Uani 1 d . .
H10A H 0.7242(2) -0.08453(14) 0.83093(8) 0.030 Uiso 1 calc R .
C11 C 0.7945(2) -0.05125(14) 0.76264(9) 0.0274(5) Uani 1 d . .
H11A H 0.8920(2) -0.05358(14) 0.77096(9) 0.033 Uiso 1 calc R .
C12 C 0.7148(2) -0.02953(14) 0.71451(8) 0.0245(4) Uani 1 d . .
C13 C 0.7605(2) -0.0025(2) 0.66563(9) 0.0322(5) Uani 1 d D .
C14 C 0.8816(3) -0.0403(2) 0.65335(11) 0.0526(8) Uani 1 d D .
H14A H 0.9343(3) -0.0840(2) 0.67627(11) 0.063 Uiso 1 calc R .
C15 C 0.9252(3) -0.0139(3) 0.60754(13) 0.0835(13) Uani 1 d D .
H15A H 1.0087(3) -0.0390(3) 0.59973(13) 0.100 Uiso 1 calc R .
C16 C 0.8496(4) 0.0478(3) 0.57344(12) 0.0860(14) Uani 1 d D .
H16A H 0.8792(4) 0.0639(3) 0.54182(12) 0.103 Uiso 1 calc R .
C17 C 0.7308(4) 0.0862(2) 0.58536(11) 0.0629(9) Uani 1 d D .
H17A H 0.6788(4) 0.1297(2) 0.56212(11) 0.076 Uiso 1 calc R .
C18 C 0.6864(3) 0.0617(2) 0.63125(9) 0.0417(6) Uani 1 d D .
H18A H 0.6045(3) 0.0891(2) 0.63925(9) 0.050 Uiso 1 calc R .
N5 N 0.3327(2) -0.15437(12) 0.70159(7) 0.0250(4) Uani 1 d . .
N6 N 0.3531(2) -0.15691(12) 0.75460(7) 0.0246(4) Uani 1 d . .
C19 C 0.2959(2) -0.23728(15) 0.76993(9) 0.0300(5) Uani 1 d . .
H19A H 0.2949(2) -0.25543(15) 0.80482(9) 0.036 Uiso 1 calc R .
C20 C 0.2398(3) -0.2883(2) 0.72685(9) 0.0375(6) Uani 1 d . .
H20A H 0.1936(3) -0.3477(2) 0.72591(9) 0.045 Uiso 1 calc R .
C21 C 0.2649(2) -0.2343(2) 0.68467(9) 0.0305(5) Uani 1 d D .
C22 C 0.2487(10) -0.2626(7) 0.6288(2) 0.026(2) Uani 0.563(3) d PD 1
C23 C 0.1929(5) -0.1957(3) 0.5910(2) 0.0414(12) Uani 0.563(3) d PD 1
H23A H 0.1694(5) -0.1341(3) 0.6016(2) 0.050 Uiso 0.563(3) calc PR 1
C24 C 0.1715(7) -0.2179(4) 0.5387(2) 0.0505(13) Uani 0.563(3) d PD 1
H24A H 0.1326(7) -0.1719(4) 0.5140(2) 0.061 Uiso 0.563(3) calc PR 1
C25 C 0.2065(7) -0.3068(5) 0.5223(2) 0.044(2) Uani 0.563(3) d PD 1
H25A H 0.1924(7) -0.3218(5) 0.4864(2) 0.053 Uiso 0.563(3) calc PR 1
C26 C 0.2622(5) -0.3733(3) 0.5586(2) 0.0416(12) Uani 0.563(3) d PD 1
H26A H 0.2880(5) -0.4341(3) 0.5476(2) 0.050 Uiso 0.563(3) calc PR 1
C27 C 0.2809(4) -0.3521(3) 0.6112(2) 0.0331(10) Uani 0.563(3) d PD 1
H27A H 0.3163(4) -0.3996(3) 0.6357(2) 0.040 Uiso 0.563(3) calc PR 1
C22' C 0.2142(12) -0.2466(10) 0.6283(2) 0.023(3) Uani 0.437(3) d PD 2
C23' C 0.3011(6) -0.2180(4) 0.5957(2) 0.0309(13) Uani 0.437(3) d PD 2
H23B H 0.3844(6) -0.1861(4) 0.6091(2) 0.037 Uiso 0.437(3) calc PR 2
C24' C 0.2663(7) -0.2361(4) 0.5428(2) 0.0398(15) Uani 0.437(3) d PD 2
H24B H 0.3261(7) -0.2167(4) 0.5199(2) 0.048 Uiso 0.437(3) calc PR 2
C25' C 0.1450(8) -0.2823(6) 0.5238(3) 0.037(2) Uani 0.437(3) d PD 2
H25B H 0.1212(8) -0.2947(6) 0.4877(3) 0.044 Uiso 0.437(3) calc PR 2
C26' C 0.0590(5) -0.3103(4) 0.5568(2) 0.0356(14) Uani 0.437(3) d PD 2
H26B H -0.0249(5) -0.3415(4) 0.5433(2) 0.043 Uiso 0.437(3) calc PR 2
C27' C 0.0927(5) -0.2935(4) 0.6099(2) 0.0320(13) Uani 0.437(3) d PD 2
H27B H 0.0336(5) -0.3139(4) 0.6329(2) 0.038 Uiso 0.437(3) calc PR 2
B1 B 0.4279(2) -0.0699(2) 0.78574(9) 0.0235(5) Uani 1 d . .
C28 C 0.3384(2) 0.02549(14) 0.76936(7) 0.0223(4) Uani 1 d . .
C29 C 0.1948(2) 0.02304(15) 0.75797(8) 0.0261(5) Uani 1 d . .
H29A H 0.1497(2) -0.03689(15) 0.75516(8) 0.031 Uiso 1 calc R .
C30 C 0.1157(2) 0.1055(2) 0.75062(9) 0.0302(5) Uani 1 d . .
H30A H 0.0184(2) 0.1011(2) 0.74281(9) 0.036 Uiso 1 calc R .
C31 C 0.1786(2) 0.1938(2) 0.75465(8) 0.0297(5) Uani 1 d . .
H31A H 0.1247(2) 0.2502(2) 0.75044(8) 0.036 Uiso 1 calc R .
C32 C 0.3215(2) 0.1993(2) 0.76494(8) 0.0300(5) Uani 1 d . .
H32A H 0.3658(2) 0.2595(2) 0.76712(8) 0.036 Uiso 1 calc R .
C33 C 0.3991(2) 0.11631(15) 0.77202(8) 0.0270(5) Uani 1 d . .
H33A H 0.4965(2) 0.12111(15) 0.77887(8) 0.032 Uiso 1 calc R .
C34 C 0.4482(2) -0.09176(15) 0.84733(8) 0.0255(5) Uani 1 d . .
C35 C 0.5069(2) -0.1771(2) 0.86874(9) 0.0338(5) Uani 1 d . .
H35A H 0.5393(2) -0.2223(2) 0.84665(9) 0.041 Uiso 1 calc R .
C36 C 0.5189(2) -0.1971(2) 0.92146(10) 0.0415(6) Uani 1 d . .
H36A H 0.5578(2) -0.2558(2) 0.93470(10) 0.050 Uiso 1 calc R .
C37 C 0.4744(2) -0.1321(2) 0.95448(9) 0.0423(6) Uani 1 d . .
H37A H 0.4821(2) -0.1458(2) 0.99040(9) 0.051 Uiso 1 calc R .
C38 C 0.4186(3) -0.0469(2) 0.93484(9) 0.0406(6) Uani 1 d . .
H38A H 0.3893(3) -0.0013(2) 0.95744(9) 0.049 Uiso 1 calc R .
C39 C 0.4052(2) -0.0276(2) 0.88212(8) 0.0312(5) Uani 1 d . .
H39A H 0.3655(2) 0.0310(2) 0.86934(8) 0.037 Uiso 1 calc R .
Cl1 Cl 0.4678(3) 0.13379(13) 0.46082(10) 0.0739(7) Uani 0.526(4) d PDU 3
C40 C 0.4168(8) 0.2090(6) 0.4081(3) 0.076(2) Uani 0.526(4) d PDU 3
H40A H 0.3925(8) 0.1703(6) 0.3763(3) 0.092 Uiso 0.526(4) calc PR 3
H40B H 0.4947(8) 0.2508(6) 0.4035(3) 0.092 Uiso 0.526(4) calc PR 3
Cl2 Cl 0.2754(3) 0.27954(15) 0.41646(9) 0.0748(8) Uani 0.526(4) d PDU 3
Cl3 Cl 0.3822(3) 0.1584(2) 0.44389(7) 0.0635(8) Uani 0.474(4) d PDU 4
C41 C 0.3167(11) 0.2409(6) 0.3969(3) 0.073(2) Uani 0.474(4) d PDU 4
H41A H 0.2958(11) 0.2089(6) 0.3628(3) 0.087 Uiso 0.474(4) calc PR 4
H41B H 0.3865(11) 0.2906(6) 0.3948(3) 0.087 Uiso 0.474(4) calc PR 4
Cl4 Cl 0.1669(4) 0.2939(2) 0.41137(13) 0.1236(13) Uani 0.474(4) d PDU 4

loop_
_atom_type_symbol
_atom_type_description
_atom_type_scat_dispersion_real
_atom_type_scat_dispersion_imag
_atom_type_scat_source
C C 0.0033 0.0016 'International Tables Vol C Tables 4.2.6.8 and 6.1.1.4'
H H 0.0000 0.0000 'International Tables Vol C Tables 4.2.6.8 and 6.1.1.4'
B B 0.0013 0.0007 'International Tables Vol C Tables 4.2.6.8 and 6.1.1.4'
N N 0.0061 0.0033 'International Tables Vol C Tables 4.2.6.8 and 6.1.1.4'
Cl Cl 0.1484 0.1585 'International Tables Vol C Tables 4.2.6.8 and 6.1.1.4'
Cu Cu 0.3201 1.2651 'International Tables Vol C Tables 4.2.6.8 and 6.1.1.4'

loop_
_geom_angle_atom_site_label_1
_geom_angle_atom_site_label_2
_geom_angle_atom_site_label_3
_geom_angle
_geom_angle_site_symmetry_1
_geom_angle_site_symmetry_3
_geom_angle_publ_flag
N2 Cu1 N3 137.23(7) . . ?
N2 Cu1 N5 128.57(7) . . ?
N3 Cu1 N5 93.98(7) . . ?
C3 N1 N2 112.5(2) . . ?
C1 N2 N1 104.5(2) . . ?
C1 N2 Cu1 133.9(2) . . ?
N1 N2 Cu1 121.56(13) . . ?
N2 C1 C2 111.3(2) . . ?
C3 C2 C1 105.7(2) . . ?
N1 C3 C2 106.0(2) . . ?
N1 C3 C4 121.9(2) . . ?
C2 C3 C4 132.0(2) . . ?
C9 C4 C5 119.4(2) . . ?
C9 C4 C3 121.4(2) . . ?
C5 C4 C3 119.3(2) . . ?
C6 C5 C4 120.0(2) . . ?
C7 C6 C5 120.3(2) . . ?
C6 C7 C8 120.1(2) . . ?
C7 C8 C9 120.4(2) . . ?
C8 C9 C4 119.9(2) . . ?
C12 N3 N4 106.8(2) . . ?
C12 N3 Cu1 138.51(14) . . ?
N4 N3 Cu1 113.78(12) . . ?
C10 N4 N3 109.3(2) . . ?
C10 N4 B1 131.1(2) . . ?
N3 N4 B1 119.5(2) . . ?
N4 C10 C11 109.0(2) . . ?
C10 C11 C12 105.3(2) . . ?
N3 C12 C11 109.6(2) . . ?
N3 C12 C13 121.5(2) . . ?
C11 C12 C13 128.9(2) . . ?
C18 C13 C14 118.4(2) . . ?
C18 C13 C12 121.6(2) . . ?
C14 C13 C12 120.1(2) . . ?
C15 C14 C13 119.9(3) . . ?
C16 C15 C14 121.1(3) . . ?
C15 C16 C17 119.5(3) . . ?
C16 C17 C18 120.3(3) . . ?
C17 C18 C13 120.8(3) . . ?
C21 N5 N6 107.0(2) . . ?
C21 N5 Cu1 138.07(15) . . ?
N6 N5 Cu1 114.75(12) . . ?
C19 N6 N5 108.9(2) . . ?
C19 N6 B1 132.4(2) . . ?
N5 N6 B1 118.6(2) . . ?
N6 C19 C20 108.9(2) . . ?
C19 C20 C21 105.4(2) . . ?
N5 C21 C20 109.8(2) . . ?
N5 C21 C22' 119.4(6) . . ?
C20 C21 C22' 130.3(6) . . ?
N5 C21 C22 120.6(5) . . ?
C20 C21 C22 128.6(4) . . ?
C27 C22 C23 117.1(4) . . ?
C27 C22 C21 124.7(6) . . ?
C23 C22 C21 118.2(6) . . ?
C24 C23 C22 121.3(5) . . ?
C25 C24 C23 120.4(5) . . ?
C26 C25 C24 119.3(5) . . ?
C25 C26 C27 120.5(4) . . ?
C22 C27 C26 121.4(4) . . ?
C23' C22' C27' 121.5(5) . . ?
C23' C22' C21 116.2(8) . . ?
C27' C22' C21 122.0(9) . . ?
C22' C23' C24' 119.3(6) . . ?
C25' C24' C23' 120.0(6) . . ?
C26' C25' C24' 120.0(6) . . ?
C25' C26' C27' 120.8(5) . . ?
C26' C27' C22' 118.4(5) . . ?
N6 B1 N4 107.1(2) . . ?
N6 B1 C34 109.5(2) . . ?
N4 B1 C34 109.8(2) . . ?
N6 B1 C28 108.4(2) . . ?
N4 B1 C28 108.8(2) . . ?
C34 B1 C28 113.0(2) . . ?
C29 C28 C33 116.2(2) . . ?
C29 C28 B1 121.5(2) . . ?
C33 C28 B1 121.9(2) . . ?
C30 C29 C28 122.2(2) . . ?
C31 C30 C29 120.2(2) . . ?
C30 C31 C32 119.3(2) . . ?
C33 C32 C31 119.8(2) . . ?
C32 C33 C28 122.2(2) . . ?
C39 C34 C35 116.1(2) . . ?
C39 C34 B1 121.7(2) . . ?
C35 C34 B1 122.1(2) . . ?
C36 C35 C34 121.8(2) . . ?
C37 C36 C35 120.2(2) . . ?
C36 C37 C38 119.4(2) . . ?
C37 C38 C39 120.2(2) . . ?
C38 C39 C34 122.2(2) . . ?
Cl1 C40 Cl2 111.9(3) . . ?
Cl3 C41 Cl4 111.1(5) . . ?

loop_
_geom_bond_atom_site_label_1
_geom_bond_atom_site_label_2
_geom_bond_distance
_geom_bond_site_symmetry_2
_geom_bond_publ_flag
Cu1 N2 1.927(2) . ?
Cu1 N3 2.006(2) . ?
Cu1 N5 2.022(2) . ?
N1 C3 1.356(3) . ?
N1 N2 1.360(2) . ?
N2 C1 1.334(3) . ?
C1 C2 1.398(3) . ?
C2 C3 1.377(3) . ?
C3 C4 1.478(3) . ?
C4 C9 1.394(3) . ?
C4 C5 1.395(3) . ?
C5 C6 1.390(3) . ?
C6 C7 1.378(4) . ?
C7 C8 1.379(4) . ?
C8 C9 1.389(3) . ?
N3 C12 1.351(3) . ?
N3 N4 1.371(2) . ?
N4 C10 1.348(3) . ?
N4 B1 1.583(3) . ?
C10 C11 1.376(3) . ?
C11 C12 1.402(3) . ?
C12 C13 1.476(3) . ?
C13 C18 1.392(3) . ?
C13 C14 1.394(3) . ?
C14 C15 1.391(4) . ?
C15 C16 1.372(6) . ?
C16 C17 1.373(5) . ?
C17 C18 1.389(4) . ?
N5 C21 1.344(3) . ?
N5 N6 1.368(2) . ?
N6 C19 1.354(3) . ?
N6 B1 1.582(3) . ?
C19 C20 1.372(3) . ?
C20 C21 1.396(3) . ?
C21 C22' 1.486(6) . ?
C21 C22 1.499(6) . ?
C22 C27 1.395(9) . ?
C22 C23 1.407(9) . ?
C23 C24 1.384(7) . ?
C24 C25 1.384(8) . ?
C25 C26 1.380(7) . ?
C26 C27 1.389(6) . ?
C22' C23' 1.368(12) . ?
C22' C27' 1.382(12) . ?
C23' C24' 1.393(7) . ?
C24' C25' 1.379(10) . ?
C25' C26' 1.367(9) . ?
C26' C27' 1.395(7) . ?
B1 C34 1.620(3) . ?
B1 C28 1.623(3) . ?
C28 C29 1.399(3) . ?
C28 C33 1.407(3) . ?
C29 C30 1.392(3) . ?
C30 C31 1.385(3) . ?
C31 C32 1.393(3) . ?
C32 C33 1.391(3) . ?
C34 C39 1.397(3) . ?
C34 C35 1.407(3) . ?
C35 C36 1.394(3) . ?
C36 C37 1.380(4) . ?
C37 C38 1.381(4) . ?
C38 C39 1.390(3) . ?
Cl1 C40 1.744(8) . ?
C40 Cl2 1.756(7) . ?
Cl3 C41 1.734(8) . ?
C41 Cl4 1.753(10) . ?

loop_
_geom_torsion_atom_site_label_1
_geom_torsion_atom_site_label_2
_geom_torsion_atom_site_label_3
_geom_torsion_atom_site_label_4
_geom_torsion
_geom_torsion_site_symmetry_1
_geom_torsion_site_symmetry_2
_geom_torsion_site_symmetry_3
_geom_torsion_site_symmetry_4
_geom_torsion_publ_flag
C3 N1 N2 C1 -0.2(2) . . . . ?
C3 N1 N2 Cu1 177.23(14) . . . . ?
N3 Cu1 N2 C1 97.4(2) . . . . ?
N5 Cu1 N2 C1 -89.5(2) . . . . ?
N3 Cu1 N2 N1 -79.1(2) . . . . ?
N5 Cu1 N2 N1 94.0(2) . . . . ?
N1 N2 C1 C2 0.1(2) . . . . ?
Cu1 N2 C1 C2 -176.9(2) . . . . ?
N2 C1 C2 C3 0.1(3) . . . . ?
N2 N1 C3 C2 0.2(2) . . . . ?
N2 N1 C3 C4 -177.9(2) . . . . ?
C1 C2 C3 N1 -0.2(2) . . . . ?
C1 C2 C3 C4 177.7(2) . . . . ?
N1 C3 C4 C9 -46.8(3) . . . . ?
C2 C3 C4 C9 135.5(3) . . . . ?
N1 C3 C4 C5 132.8(2) . . . . ?
C2 C3 C4 C5 -44.8(4) . . . . ?
C9 C4 C5 C6 0.6(4) . . . . ?
C3 C4 C5 C6 -179.1(2) . . . . ?
C4 C5 C6 C7 -0.1(4) . . . . ?
C5 C6 C7 C8 -0.8(4) . . . . ?
C6 C7 C8 C9 1.3(4) . . . . ?
C7 C8 C9 C4 -0.8(4) . . . . ?
C5 C4 C9 C8 -0.1(3) . . . . ?
C3 C4 C9 C8 179.5(2) . . . . ?
N2 Cu1 N3 C12 -58.9(2) . . . . ?
N5 Cu1 N3 C12 126.5(2) . . . . ?
N2 Cu1 N3 N4 133.73(13) . . . . ?
N5 Cu1 N3 N4 -40.81(14) . . . . ?
C12 N3 N4 C10 1.0(2) . . . . ?
Cu1 N3 N4 C10 172.30(13) . . . . ?
C12 N3 N4 B1 179.9(2) . . . . ?
Cu1 N3 N4 B1 -8.8(2) . . . . ?
N3 N4 C10 C11 -1.1(2) . . . . ?
B1 N4 C10 C11 -179.8(2) . . . . ?
N4 C10 C11 C12 0.7(2) . . . . ?
N4 N3 C12 C11 -0.6(2) . . . . ?
Cu1 N3 C12 C11 -168.5(2) . . . . ?
N4 N3 C12 C13 -178.9(2) . . . . ?
Cu1 N3 C12 C13 13.2(3) . . . . ?
C10 C11 C12 N3 0.0(2) . . . . ?
C10 C11 C12 C13 178.1(2) . . . . ?
N3 C12 C13 C18 32.3(3) . . . . ?
C11 C12 C13 C18 -145.7(2) . . . . ?
N3 C12 C13 C14 -148.8(2) . . . . ?
C11 C12 C13 C14 33.2(3) . . . . ?
C18 C13 C14 C15 -0.3(4) . . . . ?
C12 C13 C14 C15 -179.3(2) . . . . ?
C13 C14 C15 C16 -1.1(5) . . . . ?
C14 C15 C16 C17 1.7(5) . . . . ?
C15 C16 C17 C18 -0.9(5) . . . . ?
C16 C17 C18 C13 -0.5(4) . . . . ?
C14 C13 C18 C17 1.2(4) . . . . ?
C12 C13 C18 C17 -179.9(2) . . . . ?
N2 Cu1 N5 C21 46.5(2) . . . . ?
N3 Cu1 N5 C21 -138.3(2) . . . . ?
N2 Cu1 N5 N6 -128.09(13) . . . . ?
N3 Cu1 N5 N6 47.17(14) . . . . ?
C21 N5 N6 C19 -1.0(2) . . . . ?
Cu1 N5 N6 C19 175.17(13) . . . . ?
C21 N5 N6 B1 -178.4(2) . . . . ?
Cu1 N5 N6 B1 -2.2(2) . . . . ?
N5 N6 C19 C20 0.9(2) . . . . ?
B1 N6 C19 C20 177.9(2) . . . . ?
N6 C19 C20 C21 -0.5(3) . . . . ?
N6 N5 C21 C20 0.7(2) . . . . ?
Cu1 N5 C21 C20 -174.1(2) . . . . ?
N6 N5 C21 C22' 173.2(5) . . . . ?
Cu1 N5 C21 C22' -1.6(6) . . . . ?
N6 N5 C21 C22 -168.8(4) . . . . ?
Cu1 N5 C21 C22 16.4(5) . . . . ?
C19 C20 C21 N5 -0.2(3) . . . . ?
C19 C20 C21 C22' -171.6(6) . . . . ?
C19 C20 C21 C22 168.3(5) . . . . ?
N5 C21 C22 C27 128.9(8) . . . . ?
C20 C21 C22 C27 -38.4(11) . . . . ?
C22' C21 C22 C27 -141.0(42) . . . . ?
N5 C21 C22 C23 -53.3(9) . . . . ?
C20 C21 C22 C23 139.4(6) . . . . ?
C22' C21 C22 C23 36.8(29) . . . . ?
C27 C22 C23 C24 -0.2(12) . . . . ?
C21 C22 C23 C24 -178.2(6) . . . . ?
C22 C23 C24 C25 -0.8(10) . . . . ?
C23 C24 C25 C26 0.4(10) . . . . ?
C24 C25 C26 C27 1.1(9) . . . . ?
C23 C22 C27 C26 1.8(11) . . . . ?
C21 C22 C27 C26 179.6(6) . . . . ?
C25 C26 C27 C22 -2.2(8) . . . . ?
N5 C21 C22' C23' 41.3(11) . . . . ?
C20 C21 C22' C23' -148.0(7) . . . . ?
C22 C21 C22' C23' -57.7(30) . . . . ?
N5 C21 C22' C27' -145.4(8) . . . . ?
C20 C21 C22' C27' 25.3(13) . . . . ?
C22 C21 C22' C27' 115.6(40) . . . . ?
C27' C22' C23' C24' 0.3(14) . . . . ?
C21 C22' C23' C24' 173.6(7) . . . . ?
C22' C23' C24' C25' 0.1(12) . . . . ?
C23' C24' C25' C26' 0.0(12) . . . . ?
C24' C25' C26' C27' -0.6(11) . . . . ?
C25' C26' C27' C22' 1.0(10) . . . . ?
C23' C22' C27' C26' -0.9(14) . . . . ?
C21 C22' C27' C26' -173.8(7) . . . . ?
C19 N6 B1 N4 125.6(2) . . . . ?
N5 N6 B1 N4 -57.7(2) . . . . ?
C19 N6 B1 C34 6.6(3) . . . . ?
N5 N6 B1 C34 -176.7(2) . . . . ?
C19 N6 B1 C28 -117.1(2) . . . . ?
N5 N6 B1 C28 59.6(2) . . . . ?
C10 N4 B1 N6 -115.8(2) . . . . ?
N3 N4 B1 N6 65.5(2) . . . . ?
C10 N4 B1 C34 3.0(3) . . . . ?
N3 N4 B1 C34 -175.6(2) . . . . ?
C10 N4 B1 C28 127.1(2) . . . . ?
N3 N4 B1 C28 -51.5(2) . . . . ?
N6 B1 C28 C29 34.9(3) . . . . ?
N4 B1 C28 C29 151.2(2) . . . . ?
C34 B1 C28 C29 -86.7(2) . . . . ?
N6 B1 C28 C33 -153.0(2) . . . . ?
N4 B1 C28 C33 -36.8(3) . . . . ?
C34 B1 C28 C33 85.4(2) . . . . ?
C33 C28 C29 C30 -1.2(3) . . . . ?
B1 C28 C29 C30 171.3(2) . . . . ?
C28 C29 C30 C31 -0.2(3) . . . . ?
C29 C30 C31 C32 1.5(3) . . . . ?
C30 C31 C32 C33 -1.2(3) . . . . ?
C31 C32 C33 C28 -0.2(3) . . . . ?
C29 C28 C33 C32 1.4(3) . . . . ?
B1 C28 C33 C32 -171.0(2) . . . . ?
N6 B1 C34 C39 -127.8(2) . . . . ?
N4 B1 C34 C39 114.8(2) . . . . ?
C28 B1 C34 C39 -6.8(3) . . . . ?
N6 B1 C34 C35 50.6(3) . . . . ?
N4 B1 C34 C35 -66.8(2) . . . . ?
C28 B1 C34 C35 171.6(2) . . . . ?
C39 C34 C35 C36 1.2(3) . . . . ?
B1 C34 C35 C36 -177.3(2) . . . . ?
C34 C35 C36 C37 -0.9(4) . . . . ?
C35 C36 C37 C38 -0.3(4) . . . . ?
C36 C37 C38 C39 1.1(4) . . . . ?
C37 C38 C39 C34 -0.8(4) . . . . ?
C35 C34 C39 C38 -0.4(3) . . . . ?
B1 C34 C39 C38 178.2(2) . . . . ?
